data_1569032
loop_
_publ_author_name
'Wan, Qingyun'
'Arczy\'nski, Miros\/law'
'Wakizaka, Masanori'
'Gupta, Shraddha'
'Funakoshi, Nobuto'
'Yamashita, Masahiro'

_publ_section_title
;
 Single-Ion Magnetism in a Three-Dimensional Thiocyanate-Bridged
 Dysprosium(III) Framework
;
_journal_issue 2
_journal_name_full Chemistry
_journal_page_first 987
_journal_page_last 995
_journal_paper_doi 10.3390/chemistry5020067
_journal_volume 5
_journal_year 2023
_chemical_formula_moiety '0.25(C28 H16 K16 N28 O24 S28 Tb4)'
_chemical_formula_sum 'C7 H4 K4 N7 O6 S7 Tb'
_chemical_formula_weight 821.91
_space_group_crystal_system monoclinic
_space_group_IT_number 15
_space_group_name_Hall '-I 2ya'
_space_group_name_H-M_alt 'I 1 2/a 1'
_atom_sites_solution_hydrogens difmap
_atom_sites_solution_primary dual
_audit_creation_date 2023-02-23
_audit_creation_method
;
Olex2 1.3-ac4
(compiled 2019.04.23 svn.r3594 for Rigaku Oxford Diffraction, GUI svn.r5739)
;
_cell_angle_alpha 90
_cell_angle_beta 107.304(3)
_cell_angle_gamma 90
_cell_formula_units_Z 4
_cell_length_a 20.0705(5)
_cell_length_b 6.44920(10)
_cell_length_c 22.2550(5)
_cell_measurement_reflns_used 14074
_cell_measurement_temperature 120
_cell_measurement_theta_max 31.4060
_cell_measurement_theta_min 3.3140
_cell_volume 2750.28(11)
_computing_cell_refinement 'CrysAlisPro 1.171.40.61a (Rigaku OD, 2019)'
_computing_data_collection 'CrysAlisPro 1.171.40.61a (Rigaku OD, 2019)'
_computing_data_reduction 'CrysAlisPro 1.171.40.61a (Rigaku OD, 2019)'
_computing_molecular_graphics 'Olex2 (Dolomanov et al., 2009)'
_computing_publication_material 'Olex2 (Dolomanov et al., 2009)'
_computing_structure_refinement 'ShelXL (Sheldrick, 2015)'
_computing_structure_solution 'ShelXT (Sheldrick, 2015)'
_diffrn_ambient_temperature 120
_diffrn_detector 'Hybrid Pixel Array Detector'
_diffrn_detector_area_resol_mean 10.0000
_diffrn_detector_type 'HPC area detector'
_diffrn_measured_fraction_theta_full 0.998
_diffrn_measured_fraction_theta_max 0.882
_diffrn_measurement_details
;
List of Runs (angles in degrees, time in seconds):

  # Type    Start    End  Width  t~exp~   \w     \q     \k     \f   Frames
--------------------------------------------------------------------------
  1  \w    -32.00  -6.00   0.50    2.00    --   -0.90  45.00  30.00   52
  2  \w    -90.00  78.00   0.50    2.00    --   -0.90  45.00  90.00  336
  3  \w    -14.00  49.00   0.50    2.00    --   -0.90  45.00   0.00  126
  4  \w    -87.00 -35.00   0.50    2.00    --   -0.90  45.00  30.00  104
;
_diffrn_measurement_device 'four-circle diffractometer'
_diffrn_measurement_device_type 'XtaLAB AFC10 (RCD3): fixed-chi single'
_diffrn_measurement_method '\w scans'
_diffrn_orient_matrix_type 'CrysAlisPro convention (1999,Acta A55,543-557)'
_diffrn_orient_matrix_UB_11 0.0252080000
_diffrn_orient_matrix_UB_12 -0.0803660000
_diffrn_orient_matrix_UB_13 0.0079425000
_diffrn_orient_matrix_UB_21 0.0260093000
_diffrn_orient_matrix_UB_22 0.0702800000
_diffrn_orient_matrix_UB_23 -0.0029656000
_diffrn_orient_matrix_UB_31 0.0075550000
_diffrn_orient_matrix_UB_32 0.0266815000
_diffrn_orient_matrix_UB_33 0.0322797000
_diffrn_radiation_monochromator mirror
_diffrn_radiation_probe x-ray
_diffrn_radiation_type 'Mo K\a'
_diffrn_radiation_wavelength 0.71073
_diffrn_reflns_av_R_equivalents 0.0679
_diffrn_reflns_av_unetI/netI 0.0425
_diffrn_reflns_Laue_measured_fraction_full 0.998
_diffrn_reflns_Laue_measured_fraction_max 0.882
_diffrn_reflns_limit_h_max 29
_diffrn_reflns_limit_h_min -28
_diffrn_reflns_limit_k_max 9
_diffrn_reflns_limit_k_min -9
_diffrn_reflns_limit_l_max 28
_diffrn_reflns_limit_l_min -32
_diffrn_reflns_number 17985
_diffrn_reflns_point_group_measured_fraction_full 0.998
_diffrn_reflns_point_group_measured_fraction_max 0.882
_diffrn_reflns_theta_full 25.242
_diffrn_reflns_theta_max 31.200
_diffrn_reflns_theta_min 3.259
_diffrn_source 'Rotating-anode X-ray tube'
_diffrn_source_type 'Rigaku (Mo) X-ray Source'
_exptl_absorpt_coefficient_mu 3.744
_exptl_absorpt_correction_T_max 1.00000
_exptl_absorpt_correction_T_min 0.53041
_exptl_absorpt_correction_type multi-scan
_exptl_absorpt_process_details
;
CrysAlisPro 1.171.40.61a (Rigaku Oxford Diffraction, 2019)
Empirical absorption correction using spherical harmonics,
 implemented in SCALE3 ABSPACK scaling algorithm.
;
_exptl_crystal_colour 'clear light colourless'
_exptl_crystal_colour_lustre clear
_exptl_crystal_colour_modifier light
_exptl_crystal_colour_primary colourless
_exptl_crystal_density_diffrn 1.985
_exptl_crystal_description prism
_exptl_crystal_F_000 1584
_exptl_crystal_size_max 0.15
_exptl_crystal_size_mid 0.1
_exptl_crystal_size_min 0.05
_refine_diff_density_max 1.508
_refine_diff_density_min -2.286
_refine_diff_density_rms 0.218
_refine_ls_extinction_method none
_refine_ls_goodness_of_fit_ref 1.072
_refine_ls_hydrogen_treatment refxyz
_refine_ls_matrix_type full
_refine_ls_number_parameters 162
_refine_ls_number_reflns 3942
_refine_ls_number_restraints 4
_refine_ls_restrained_S_all 1.072
_refine_ls_R_factor_all 0.0313
_refine_ls_R_factor_gt 0.0250
_refine_ls_shift/su_max 0.001
_refine_ls_shift/su_mean 0.000
_refine_ls_structure_factor_coef Fsqd
_refine_ls_weighting_details 'w=1/[\s^2^(Fo^2^)+(0.0292P)^2^+6.6327P] where P=(Fo^2^+2Fc^2^)/3'
_refine_ls_weighting_scheme calc
_refine_ls_wR_factor_gt 0.0615
_refine_ls_wR_factor_ref 0.0645
_reflns_Friedel_coverage 0.000
_reflns_number_gt 3759
_reflns_number_total 3942
_reflns_threshold_expression 'I > 2\s(I)'
_cod_data_source_file 2-Tb.cif
_cod_data_source_block a_120k
_cod_database_code 1569032
_shelx_shelxl_version_number 2018/3
_chemical_oxdiff_formula 'C10 H10 N10 S10 O10 Dy'
_shelx_space_group_comment
;
The symmetry employed for this shelxl refinement is uniquely defined
by the following loop, which should always be used as a source of
symmetry information in preference to the above space-group names.
They are only intended as comments.
;
_shelx_estimated_absorpt_t_max 0.835
_shelx_estimated_absorpt_t_min 0.604
_diffrn_oxdiff_digest_frames
;
019f42925192cb401f74a2e349a7f42e93000302271
;
_reflns_odcompleteness_completeness 99.80
_reflns_odcompleteness_iscentric 1
_reflns_odcompleteness_theta 26.32
_olex2_refinement_description
;
1. Fixed Uiso
 At 1.5 times of:
  All O(H,H) groups
2. Restrained distances
 O1-H1A = O1-H1B
 0.85 with sigma of 0.02
 H1A-H1B
 1.34 with sigma of 0.04
 Tb1-H1A \\sim Tb1-H1B
 with sigma of 0.02
3. Others
 Fixed Sof: S4(0.5) N4(0.5)
;
_olex2_submission_special_instructions 'No special instructions were received'
_oxdiff_exptl_absorpt_empirical_details
;
Empirical correction (ABSPACK) includes:
- Absorption correction using spherical harmonics
- Frame scaling
;
_oxdiff_exptl_absorpt_empirical_full_max 1.379
_oxdiff_exptl_absorpt_empirical_full_min 0.728

loop_
_space_group_symop_operation_xyz
'x, y, z'
'-x+1/2, y, -z'
'x+1/2, y+1/2, z+1/2'
'-x+1, y+1/2, -z+1/2'
'-x, -y, -z'
'x-1/2, -y, z'
'-x+1/2, -y+1/2, -z+1/2'
'x, -y+1/2, z+1/2'

loop_
_atom_site_label
_atom_site_type_symbol
_atom_site_fract_x
_atom_site_fract_y
_atom_site_fract_z
_atom_site_U_iso_or_equiv
_atom_site_adp_type
_atom_site_occupancy
_atom_site_site_symmetry_order
_atom_site_calc_flag
_atom_site_refinement_flags_posn
_atom_site_refinement_flags_adp
_atom_site_refinement_flags_occupancy
_atom_site_disorder_assembly
_atom_site_disorder_group
Tb1 Tb 0.750000 0.70820(2) 0.500000 0.00848(5) Uani 1 2 d DS T P . .
K1 K 0.74934(3) 0.93938(7) 0.67779(2) 0.01552(10) Uani 1 1 d . . . . .
K2 K 0.96362(3) 0.83709(9) 0.81423(3) 0.02126(11) Uani 1 1 d . . . . .
S3 S 0.87326(3) 0.26962(9) 0.68234(3) 0.01416(11) Uani 1 1 d . . . . .
S2 S 0.98608(3) 0.83159(9) 0.66878(3) 0.01714(11) Uani 1 1 d . . . . .
S1 S 0.83690(3) 0.37175(9) 0.32601(3) 0.01566(11) Uani 1 1 d . . . . .
O1 O 0.67751(9) 0.3913(3) 0.46393(7) 0.0157(3) Uani 1 1 d D . . . .
H1A H 0.6694(16) 0.366(5) 0.4247(9) 0.023 Uiso 1 1 d DR . . . .
H1B H 0.6371(10) 0.399(5) 0.4675(15) 0.023 Uiso 1 1 d DR . . . .
O3 O 0.70248(9) 1.0113(3) 0.53843(8) 0.0168(3) Uani 1 1 d . . . . .
N1 N 0.79281(10) 0.5858(3) 0.41681(9) 0.0156(4) Uani 1 1 d . . . . .
N2 N 0.84957(12) 0.8112(3) 0.58685(11) 0.0195(4) Uani 1 1 d . . . . .
N3 N 0.83993(11) 0.6235(3) 0.74223(10) 0.0175(4) Uani 1 1 d . . . . .
C1 C 0.81154(11) 0.4944(3) 0.37949(10) 0.0115(4) Uani 1 1 d . . . . .
C2 C 0.90633(13) 0.8208(3) 0.62059(11) 0.0142(4) Uani 1 1 d . . . . .
C3 C 0.85342(11) 0.4782(3) 0.71683(10) 0.0127(4) Uani 1 1 d . . . . .
S4 S 0.52692(17) 0.3210(4) 0.47410(16) 0.0262(5) Uani 0.5 1 d . . . . .
C4 C 0.500000 0.500000 0.500000 0.065(2) Uani 1 2 d S T P . .
O2 O 0.59803(14) 0.9459(4) 0.58999(12) 0.0400(6) Uani 1 1 d . . . . .
N4 N 0.5273(7) 0.3786(15) 0.4619(6) 0.029(2) Uani 0.5 1 d . . . . .

loop_
_atom_site_aniso_label
_atom_site_aniso_U_11
_atom_site_aniso_U_22
_atom_site_aniso_U_33
_atom_site_aniso_U_23
_atom_site_aniso_U_13
_atom_site_aniso_U_12
Tb1 0.00950(8) 0.00752(7) 0.00816(7) 0.000 0.00222(5) 0.000
K1 0.0174(2) 0.0133(2) 0.0153(2) -0.00035(16) 0.00404(17) 0.00036(17)
K2 0.0148(2) 0.0187(2) 0.0304(3) -0.0071(2) 0.0071(2) -0.00100(19)
S3 0.0141(3) 0.0134(2) 0.0151(2) -0.00095(19) 0.0047(2) 0.00064(19)
S2 0.0104(2) 0.0162(2) 0.0210(3) -0.0005(2) -0.0012(2) 0.0001(2)
S1 0.0174(3) 0.0147(2) 0.0177(2) -0.0043(2) 0.0097(2) -0.00132(19)
O1 0.0184(8) 0.0154(7) 0.0137(7) -0.0014(6) 0.0055(6) -0.0026(6)
O3 0.0198(8) 0.0131(7) 0.0170(7) -0.0005(6) 0.0045(6) 0.0034(6)
N1 0.0184(9) 0.0149(8) 0.0144(8) 0.0008(7) 0.0063(7) 0.0015(7)
N2 0.0168(10) 0.0159(8) 0.0204(9) 0.0004(7) -0.0027(8) -0.0015(7)
N3 0.0165(9) 0.0159(9) 0.0191(9) -0.0021(7) 0.0040(7) -0.0005(7)
C1 0.0109(9) 0.0100(8) 0.0128(8) 0.0032(7) 0.0023(7) -0.0005(7)
C2 0.0163(10) 0.0108(8) 0.0150(9) 0.0003(8) 0.0040(8) 0.0002(8)
C3 0.0097(9) 0.0145(9) 0.0130(8) 0.0017(8) 0.0017(7) -0.0031(7)
S4 0.0165(8) 0.0266(13) 0.0357(13) -0.0093(9) 0.0079(8) -0.0040(9)
C4 0.031(3) 0.026(2) 0.105(5) 0.001(3) -0.032(3) -0.008(2)
O2 0.0572(15) 0.0309(11) 0.0455(13) 0.0040(10) 0.0362(12) 0.0167(11)
N4 0.029(3) 0.025(5) 0.037(5) -0.008(3) 0.016(3) -0.001(4)

loop_
_atom_type_symbol
_atom_type_description
_atom_type_scat_dispersion_real
_atom_type_scat_dispersion_imag
_atom_type_scat_source
C C 0.0033 0.0016 'International Tables Vol C Tables 4.2.6.8 and 6.1.1.4'
Tb Tb -0.1723 4.1537 'International Tables Vol C Tables 4.2.6.8 and 6.1.1.4'
N N 0.0061 0.0033 'International Tables Vol C Tables 4.2.6.8 and 6.1.1.4'
O O 0.0106 0.0060 'International Tables Vol C Tables 4.2.6.8 and 6.1.1.4'
S S 0.1246 0.1234 'International Tables Vol C Tables 4.2.6.8 and 6.1.1.4'
H H 0.0000 0.0000 'International Tables Vol C Tables 4.2.6.8 and 6.1.1.4'
K K 0.2009 0.2494 'International Tables Vol C Tables 4.2.6.8 and 6.1.1.4'

loop_
_geom_angle_atom_site_label_1
_geom_angle_atom_site_label_2
_geom_angle_atom_site_label_3
_geom_angle
_geom_angle_site_symmetry_1
_geom_angle_site_symmetry_3
_geom_angle_publ_flag
K1 Tb1 K1 138.743(13) 2_656 . ?
O1 Tb1 K1 98.70(4) 2_656 . ?
O1 Tb1 K1 115.16(4) 2_656 2_656 ?
O1 Tb1 K1 115.16(4) . . ?
O1 Tb1 K1 98.70(4) . 2_656 ?
O1 Tb1 O1 70.24(8) 2_656 . ?
O3 Tb1 K1 98.96(4) 2_656 . ?
O3 Tb1 K1 43.90(4) 2_656 2_656 ?
O3 Tb1 K1 43.90(4) . . ?
O3 Tb1 K1 98.96(4) . 2_656 ?
O3 Tb1 O1 121.15(6) . . ?
O3 Tb1 O1 121.15(6) 2_656 2_656 ?
O3 Tb1 O1 142.56(5) . 2_656 ?
O3 Tb1 O1 142.56(5) 2_656 . ?
O3 Tb1 O3 73.44(8) . 2_656 ?
N1 Tb1 K1 44.90(5) 2_656 . ?
N1 Tb1 K1 44.90(5) . 2_656 ?
N1 Tb1 K1 160.14(5) 2_656 2_656 ?
N1 Tb1 K1 160.14(5) . . ?
N1 Tb1 O1 77.91(6) . . ?
N1 Tb1 O1 70.75(6) . 2_656 ?
N1 Tb1 O1 70.75(6) 2_656 . ?
N1 Tb1 O1 77.91(6) 2_656 2_656 ?
N1 Tb1 O3 143.41(6) 2_656 2_656 ?
N1 Tb1 O3 74.06(6) 2_656 . ?
N1 Tb1 O3 143.41(6) . . ?
N1 Tb1 O3 74.06(6) . 2_656 ?
N1 Tb1 N1 141.52(10) . 2_656 ?
N1 Tb1 N2 107.85(8) . . ?
N1 Tb1 N2 82.77(7) . 2_656 ?
N1 Tb1 N2 107.85(8) 2_656 2_656 ?
N1 Tb1 N2 82.77(7) 2_656 . ?
N2 Tb1 K1 114.70(6) 2_656 . ?
N2 Tb1 K1 52.33(6) . . ?
N2 Tb1 K1 52.33(6) 2_656 2_656 ?
N2 Tb1 K1 114.70(6) . 2_656 ?
N2 Tb1 O1 138.05(6) . . ?
N2 Tb1 O1 72.83(6) . 2_656 ?
N2 Tb1 O1 138.05(6) 2_656 2_656 ?
N2 Tb1 O1 72.83(6) 2_656 . ?
N2 Tb1 O3 75.18(6) 2_656 . ?
N2 Tb1 O3 79.41(7) . . ?
N2 Tb1 O3 75.18(6) . 2_656 ?
N2 Tb1 O3 79.41(7) 2_656 2_656 ?
N2 Tb1 N2 148.17(10) . 2_656 ?
K1 K1 Tb1 122.069(18) 7_666 . ?
S3 K1 Tb1 92.569(15) 1_565 . ?
S3 K1 K1 123.25(2) 1_565 7_666 ?
S3 K1 S1 80.585(18) 1_565 2_666 ?
S3 K1 S1 64.761(16) 1_565 8_565 ?
S3 K1 N2 65.79(4) 1_565 . ?
S1 K1 Tb1 150.721(17) 8_565 . ?
S1 K1 Tb1 115.159(16) 2_666 . ?
S1 K1 K1 64.704(15) 8_565 7_666 ?
S1 K1 K1 114.53(2) 2_666 7_666 ?
S1 K1 S1 80.763(18) 2_666 8_565 ?
S1 K1 N2 127.05(4) 2_666 . ?
O3 K1 Tb1 34.35(3) . . ?
O3 K1 K1 147.62(4) . 7_666 ?
O3 K1 S3 86.13(4) . 1_565 ?
O3 K1 S1 147.66(4) . 8_565 ?
O3 K1 S1 80.82(3) . 2_666 ?
O3 K1 N1 57.58(5) . 2_656 ?
O3 K1 N2 58.24(5) . . ?
O3 K1 C1 76.33(5) . 2_656 ?
O3 K1 O2 52.81(5) . . ?
N1 K1 Tb1 33.69(4) 2_656 . ?
N1 K1 K1 91.84(4) 2_656 7_666 ?
N1 K1 S3 124.33(4) 2_656 1_565 ?
N1 K1 S1 125.74(4) 2_656 2_666 ?
N1 K1 S1 151.49(4) 2_656 8_565 ?
N1 K1 N2 59.46(5) 2_656 . ?
N1 K1 C1 21.20(5) 2_656 2_656 ?
N1 K1 O2 63.50(6) 2_656 . ?
N2 K1 Tb1 34.89(4) . . ?
N2 K1 K1 117.97(4) . 7_666 ?
N2 K1 S1 115.83(4) . 8_565 ?
N3 K1 Tb1 92.30(4) . . ?
N3 K1 Tb1 134.24(4) 7_666 . ?
N3 K1 K1 44.42(4) 7_666 7_666 ?
N3 K1 K1 46.11(5) . 7_666 ?
N3 K1 S3 132.65(4) 7_666 1_565 ?
N3 K1 S3 94.92(5) . 1_565 ?
N3 K1 S1 72.67(4) . 8_565 ?
N3 K1 S1 152.24(5) . 2_666 ?
N3 K1 S1 72.32(4) 7_666 8_565 ?
N3 K1 S1 73.54(4) 7_666 2_666 ?
N3 K1 O3 126.46(5) . . ?
N3 K1 O3 126.49(5) 7_666 . ?
N3 K1 N1 79.37(6) . 2_656 ?
N3 K1 N1 102.92(6) 7_666 2_656 ?
N3 K1 N2 73.58(6) . . ?
N3 K1 N2 157.70(6) 7_666 . ?
N3 K1 N3 90.53(6) . 7_666 ?
N3 K1 C1 70.73(6) . 2_656 ?
N3 K1 C1 83.56(6) 7_666 2_656 ?
N3 K1 O2 73.71(6) 7_666 . ?
N3 K1 O2 134.11(6) . . ?
C1 K1 Tb1 54.82(4) 2_656 . ?
C1 K1 K1 71.83(4) 2_656 7_666 ?
C1 K1 S3 142.21(4) 2_656 1_565 ?
C1 K1 S1 135.52(4) 2_656 8_565 ?
C1 K1 S1 127.77(4) 2_656 2_666 ?
C1 K1 N2 76.54(5) 2_656 . ?
O2 K1 Tb1 71.87(4) . . ?
O2 K1 K1 106.56(5) . 7_666 ?
O2 K1 S3 127.62(5) . 1_565 ?
O2 K1 S1 136.33(4) . 8_565 ?
O2 K1 S1 63.77(4) . 2_666 ?
O2 K1 N2 105.99(6) . . ?
O2 K1 C1 64.94(6) . 2_656 ?
K1 K2 K1 51.946(12) . 7_666 ?
S3 K2 K1 149.80(2) 4_656 7_666 ?
S3 K2 K1 141.20(2) 4_656 . ?
S3 K2 S2 66.991(18) 4_656 4_646 ?
S3 K2 S2 66.834(18) 4_656 . ?
S3 K2 S2 81.823(19) 4_656 4_656 ?
S3 K2 C3 111.80(4) 4_656 . ?
S3 K2 S4 84.95(6) 4_656 3 ?
S3 K2 O2 118.23(5) 4_656 7_666 ?
S2 K2 K1 74.373(16) . . ?
S2 K2 K1 114.001(17) 4_646 . ?
S2 K2 K1 114.413(18) . 7_666 ?
S2 K2 K1 127.527(19) 4_656 7_666 ?
S2 K2 K1 97.601(17) 4_656 . ?
S2 K2 K1 82.812(16) 4_646 7_666 ?
S2 K2 S2 89.80(2) 4_656 . ?
S2 K2 S2 146.61(3) 4_656 4_646 ?
S2 K2 S2 88.669(19) . 4_646 ?
S2 K2 C3 68.86(4) . . ?
S2 K2 C3 62.87(4) 4_646 . ?
S2 K2 C3 145.34(4) 4_656 . ?
S2 K2 S4 81.28(6) 4_646 3 ?
S2 K2 S4 84.51(5) 4_656 3 ?
S2 K2 S4 151.75(6) . 3 ?
S1 K2 K1 57.952(14) 8_565 7_666 ?
S1 K2 K1 49.829(14) 8_565 . ?
S1 K2 S3 151.45(2) 8_565 4_656 ?
S1 K2 S2 114.43(2) 8_565 . ?
S1 K2 S2 69.766(18) 8_565 4_656 ?
S1 K2 S2 139.66(2) 8_565 4_646 ?
S1 K2 C3 93.86(4) 8_565 . ?
S1 K2 S4 89.49(6) 8_565 3 ?
S1 K2 O2 79.31(4) 8_565 7_666 ?
N3 K2 K1 37.16(4) . . ?
N3 K2 K1 36.10(4) . 7_666 ?
N3 K2 S3 129.78(5) . 4_656 ?
N3 K2 S2 134.76(5) . 4_656 ?
N3 K2 S2 78.54(5) . . ?
N3 K2 S2 77.36(4) . 4_646 ?
N3 K2 S1 75.75(4) . 8_565 ?
N3 K2 C3 18.18(6) . . ?
N3 K2 S4 124.05(7) . 3 ?
N3 K2 O2 70.66(7) . 7_666 ?
N3 K2 N4 129.4(2) . 3 ?
C3 K2 K1 51.39(4) . . ?
C3 K2 K1 49.60(4) . 7_666 ?
S4 K2 K1 90.57(5) 3 7_666 ?
S4 K2 K1 133.79(6) 3 . ?
S4 K2 C3 126.98(6) 3 . ?
O2 K2 K1 92.86(5) 7_666 . ?
O2 K2 K1 41.07(5) 7_666 7_666 ?
O2 K2 S2 141.98(5) 7_666 . ?
O2 K2 S2 63.61(4) 7_666 4_646 ?
O2 K2 S2 127.79(5) 7_666 4_656 ?
O2 K2 C3 75.19(6) 7_666 . ?
O2 K2 S4 53.53(7) 7_666 3 ?
N4 K2 K1 94.8(2) 3 7_666 ?
N4 K2 K1 134.1(2) 3 . ?
N4 K2 S3 84.0(2) 3 4_656 ?
N4 K2 S2 77.65(16) 3 4_656 ?
N4 K2 S2 87.18(19) 3 4_646 ?
N4 K2 S2 149.7(2) 3 . ?
N4 K2 S1 87.2(2) 3 8_565 ?
N4 K2 C3 133.57(18) 3 . ?
N4 K2 S4 6.86(18) 3 3 ?
N4 K2 O2 59.39(19) 3 7_666 ?
K1 S3 K2 146.71(2) 1_545 4_646 ?
C3 S3 K1 105.04(8) . 1_545 ?
C3 S3 K2 104.92(8) . 4_646 ?
K2 S2 K2 90.18(2) . 4_656 ?
K2 S2 K2 91.35(2) 4_646 . ?
K2 S2 K2 146.61(3) 4_646 4_656 ?
C2 S2 K2 104.05(9) . . ?
C2 S2 K2 103.71(8) . 4_646 ?
C2 S2 K2 108.23(8) . 4_656 ?
K1 S1 K1 99.238(18) 2_646 8_564 ?
K2 S1 K1 84.671(18) 8_564 8_564 ?
K2 S1 K1 156.36(2) 8_564 2_646 ?
C1 S1 K1 110.14(7) . 8_564 ?
C1 S1 K1 98.89(8) . 2_646 ?
C1 S1 K2 101.61(8) . 8_564 ?
Tb1 O1 H1A 113.4(19) . . ?
Tb1 O1 H1B 114.1(19) . . ?
H1A O1 H1B 102(3) . . ?
Tb1 O3 K1 101.75(5) . . ?
Tb1 N1 K1 101.41(7) . 2_656 ?
C1 N1 Tb1 168.90(17) . . ?
C1 N1 K1 88.20(14) . 2_656 ?
Tb1 N2 K1 92.78(7) . . ?
C2 N2 Tb1 160.9(2) . . ?
C2 N2 K1 104.19(18) . . ?
K1 N3 K1 89.47(6) . 7_666 ?
K1 N3 K2 104.87(7) . . ?
K2 N3 K1 108.25(7) . 7_666 ?
C3 N3 K1 117.32(16) . 7_666 ?
C3 N3 K1 122.73(16) . . ?
C3 N3 K2 111.62(16) . . ?
S1 C1 K1 107.84(9) . 2_656 ?
N1 C1 K1 70.60(13) . 2_656 ?
N1 C1 S1 178.4(2) . . ?
N2 C2 S2 179.2(2) . . ?
S3 C3 K2 129.34(10) . . ?
N3 C3 K2 50.21(13) . . ?
N3 C3 S3 178.7(2) . . ?
C4 S4 K2 108.71(14) . 3_444 ?
S4 C4 S4 180.0 . 5_666 ?
N4 C4 S4 18.4(4) . . ?
N4 C4 S4 18.4(4) 5_666 5_666 ?
N4 C4 S4 161.6(4) . 5_666 ?
N4 C4 S4 161.6(4) 5_666 . ?
N4 C4 N4 180.0 5_666 . ?
K1 O2 K2 94.06(7) . 7_666 ?
C4 N4 K2 125.1(6) . 3_444 ?

loop_
_geom_bond_atom_site_label_1
_geom_bond_atom_site_label_2
_geom_bond_distance
_geom_bond_site_symmetry_2
_geom_bond_publ_flag
Tb1 K1 4.2319(5) . ?
Tb1 K1 4.2318(5) 2_656 ?
Tb1 O1 2.4985(16) . ?
Tb1 O1 2.4985(16) 2_656 ?
Tb1 O3 2.4389(16) 2_656 ?
Tb1 O3 2.4389(16) . ?
Tb1 N1 2.395(2) 2_656 ?
Tb1 N1 2.395(2) . ?
Tb1 N2 2.423(2) 2_656 ?
Tb1 N2 2.423(2) . ?
K1 K1 4.0310(10) 7_666 ?
K1 S3 3.2529(8) 1_565 ?
K1 S1 3.4648(8) 8_565 ?
K1 S1 3.2698(7) 2_666 ?
K1 O3 2.9972(17) . ?
K1 N1 3.047(2) 2_656 ?
K1 N2 3.354(3) . ?
K1 N3 2.821(2) . ?
K1 N3 2.905(2) 7_666 ?
K1 C1 3.229(2) 2_656 ?
K1 O2 3.084(3) . ?
K2 S3 3.2811(8) 4_656 ?
K2 S2 3.3324(8) 4_656 ?
K2 S2 3.3987(9) . ?
K2 S2 3.4005(8) 4_646 ?
K2 S1 3.2341(8) 8_565 ?
K2 N3 2.874(2) . ?
K2 C3 3.478(2) . ?
K2 S4 3.405(3) 3 ?
K2 O2 3.313(2) 7_666 ?
K2 N4 3.164(12) 3 ?
S3 C3 1.655(2) . ?
S2 C2 1.642(2) . ?
S1 C1 1.631(2) . ?
O1 H1A 0.854(17) . ?
O1 H1B 0.839(17) . ?
N1 C1 1.168(3) . ?
N2 C2 1.165(3) . ?
N3 C3 1.167(3) . ?
S4 C4 1.464(4) . ?
C4 N4 1.381(13) . ?
C4 N4 1.381(13) 5_666 ?

loop_
_geom_torsion_atom_site_label_1
_geom_torsion_atom_site_label_2
_geom_torsion_atom_site_label_3
_geom_torsion_atom_site_label_4
_geom_torsion
_geom_torsion_site_symmetry_1
_geom_torsion_site_symmetry_2
_geom_torsion_site_symmetry_3
_geom_torsion_site_symmetry_4
_geom_torsion_publ_flag
Tb1 N1 C1 K1 150.2(9) . . . 2_656 ?
K1 S3 C3 K2 147.39(9) 1_545 . . . ?
K1 S1 C1 K1 -23.61(9) 8_564 . . 2_656 ?
K1 S1 C1 K1 -126.93(6) 2_646 . . 2_656 ?
K1 N3 C3 K2 125.6(2) . . . . ?
K1 N3 C3 K2 -125.72(18) 7_666 . . . ?
K2 S3 C3 K2 -17.92(13) 4_646 . . . ?
K2 S1 C1 K1 64.92(7) 8_564 . . 2_656 ?
K2 S4 C4 N4 139(2) 3_444 . . 5_666 ?
K2 S4 C4 N4 -41(2) 3_444 . . . ?
S4 C4 N4 K2 126(2) . . . 3_444 ?
S4 C4 N4 K2 -54(2) 5_666 . . 3_444 ?
